data_1558784
loop_
_publ_author_name
'Reichel, Marco'
'Unger, Cornelia'
'Dubovnik, Sviatlana'
'Roidl, Andreas'
'Kornath, Andreas'
'Karaghiosoff, Konstantin'

_publ_section_title
;
 Synthesis, structural and toxicological investigations of quarternary
 phosphonium salts containing the P-bonded bioisosteric CH2F moiety
;
_journal_issue 33
_journal_name_full 'New Journal of Chemistry'
_journal_page_first 14306
_journal_page_last 14315
_journal_paper_doi 10.1039/D0NJ02310H
_journal_volume 44
_journal_year 2020
_chemical_formula_moiety 'C13 H32 F N3 P, I'
_chemical_formula_sum 'C13 H32 F I N3 P'
_chemical_formula_weight 407.28
_chemical_name_systematic
;
Tris(diethylamino)fluoromethylphosphonium iodide
;
_space_group_crystal_system triclinic
_space_group_IT_number 2
_space_group_name_Hall '-P 1'
_space_group_name_H-M_alt 'P -1'
_atom_sites_solution_hydrogens geom
_atom_sites_solution_primary direct
_atom_sites_solution_secondary difmap
_audit_creation_method SHELXL-2014
_audit_update_record
;
2020-04-04 deposited with the CCDC.	2020-08-03 downloaded from the CCDC.
;
_cell_angle_alpha 93.292(4)
_cell_angle_beta 92.580(3)
_cell_angle_gamma 90.104(3)
_cell_formula_units_Z 4
_cell_length_a 10.0648(3)
_cell_length_b 10.1439(5)
_cell_length_c 18.6453(8)
_cell_measurement_reflns_used 5313
_cell_measurement_temperature 173(2)
_cell_measurement_theta_max 24.4380
_cell_measurement_theta_min 4.3250
_cell_volume 1898.53(14)
_computing_cell_refinement
;
CrysAlisPro, Agilent Technologies,
Version 1.171.37.33 (release 27-03-2014 CrysAlis171 .NET)
(compiled Mar 27 2014,17:12:48)
;
_computing_data_collection
;
CrysAlisPro, Agilent Technologies,
Version 1.171.37.33 (release 27-03-2014 CrysAlis171 .NET)
(compiled Mar 27 2014,17:12:48)
;
_computing_data_reduction
;
CrysAlisPro, Agilent Technologies,
Version 1.171.37.33 (release 27-03-2014 CrysAlis171 .NET)
(compiled Mar 27 2014,17:12:48)
;
_computing_molecular_graphics
;
'ORTEP (M. N. Burnett, C. K. Johnson, ORTEP-III: Oak Ridge Thermal Ellipsoid
# Plot Program for Crystal Structure Illustrations, Oak Ridge National
# Laboratory Report ORNL-6895, 1996). Windows version (L. J. Farrugia, Univ.
# Glasgow) used --- SCHAKAL (E. Keller, University of  Freiburg (Breisgau),
# Germany, 1995)'
;
_computing_publication_material
;
PLATON (A. L. Spek, Acta Crystallogr, Sect. A, 1990, 46, C34, 1995 version).
# --- T.B.Cohen, Pure Appl. Chem. 1996,68,2339-2359 (atomic masses).
;
_computing_structure_refinement 'SHELXL-2014 (Sheldrick, 2014)'
_computing_structure_solution 'SHELXS-97 (Sheldrick, 1990)'
_diffrn_ambient_temperature 173(2)
_diffrn_detector_area_resol_mean 15.9809
_diffrn_measured_fraction_theta_full 0.995
_diffrn_measured_fraction_theta_max 0.996
_diffrn_measurement_device_type 'Xcalibur, Sapphire3'
_diffrn_measurement_method '\w scans'
_diffrn_radiation_type MoK\a
_diffrn_radiation_wavelength 0.71073
_diffrn_reflns_av_R_equivalents 0.0592
_diffrn_reflns_av_unetI/netI 0.0698
_diffrn_reflns_Laue_measured_fraction_full 0.995
_diffrn_reflns_Laue_measured_fraction_max 0.996
_diffrn_reflns_limit_h_max 13
_diffrn_reflns_limit_h_min -13
_diffrn_reflns_limit_k_max 13
_diffrn_reflns_limit_k_min -13
_diffrn_reflns_limit_l_max 24
_diffrn_reflns_limit_l_min -24
_diffrn_reflns_number 30663
_diffrn_reflns_point_group_measured_fraction_full 0.995
_diffrn_reflns_point_group_measured_fraction_max 0.996
_diffrn_reflns_theta_full 25.242
_diffrn_reflns_theta_max 28.282
_diffrn_reflns_theta_min 4.151
_diffrn_source 'Enhance (Mo) X-ray Source'
_exptl_absorpt_coefficient_mu 1.774
_exptl_absorpt_correction_T_max 1.00000
_exptl_absorpt_correction_T_min 0.96762
_exptl_absorpt_correction_type multi-scan
_exptl_absorpt_process_details
;
CrysAlisPro, Agilent Technologies,
Version 1.171.37.33 (release 27-03-2014 CrysAlis171 .NET)
(compiled Mar 27 2014,17:12:48)
Empirical absorption correction using spherical harmonics,
implemented in SCALE3 ABSPACK scaling algorithm.
;
_exptl_crystal_colour colorless
_exptl_crystal_density_diffrn 1.425
_exptl_crystal_description block
_exptl_crystal_F_000 832
_exptl_crystal_size_max 0.100
_exptl_crystal_size_mid 0.100
_exptl_crystal_size_min 0.020
_refine_diff_density_max 1.020
_refine_diff_density_min -0.588
_refine_diff_density_rms 0.097
_refine_ls_extinction_method none
_refine_ls_goodness_of_fit_ref 1.013
_refine_ls_hydrogen_treatment mixed
_refine_ls_matrix_type full
_refine_ls_number_parameters 367
_refine_ls_number_reflns 9397
_refine_ls_number_restraints 0
_refine_ls_restrained_S_all 1.013
_refine_ls_R_factor_all 0.0826
_refine_ls_R_factor_gt 0.0430
_refine_ls_shift/su_max 0.000
_refine_ls_shift/su_mean 0.000
_refine_ls_structure_factor_coef Fsqd
_refine_ls_weighting_details 'w=1/[\s^2^(Fo^2^)+(0.0251P)^2^] where P=(Fo^2^+2Fc^2^)/3'
_refine_ls_weighting_scheme calc
_refine_ls_wR_factor_gt 0.0717
_refine_ls_wR_factor_ref 0.0860
_reflns_Friedel_coverage 0.000
_reflns_number_gt 6203
_reflns_number_total 9397
_reflns_threshold_expression 'I > 2\s(I)'
_cod_data_source_file d0nj02310h2.cif
_cod_data_source_block test1_CCDC1
_cod_depositor_comments
;Adding full bibliography for 1558783--1558787.cif.

 Adding full bibliography for 1558783--1558787.cif.
;
_cod_database_code 1558784
_shelx_space_group_comment
;
The symmetry employed for this shelxl refinement is uniquely defined
by the following loop, which should always be used as a source of
symmetry information in preference to the above space-group names.
They are only intended as comments.
;
_shelx_estimated_absorpt_t_min 0.843
_shelx_estimated_absorpt_t_max 0.965
_shelxl_version_number 2014-3

loop_
_space_group_symop_operation_xyz
'x, y, z'
'-x, -y, -z'

loop_
_atom_site_label
_atom_site_type_symbol
_atom_site_fract_x
_atom_site_fract_y
_atom_site_fract_z
_atom_site_U_iso_or_equiv
_atom_site_adp_type
_atom_site_occupancy
_atom_site_site_symmetry_order
_atom_site_calc_flag
_atom_site_refinement_flags_posn
_atom_site_refinement_flags_adp
_atom_site_refinement_flags_occupancy
_atom_site_disorder_assembly
_atom_site_disorder_group
I1 I 0.74200(2) 0.27915(3) 0.02648(2) 0.04177(9) Uani 1 1 d . . . . .
I2 I 0.70646(3) 0.23337(3) 0.46723(2) 0.04840(9) Uani 1 1 d . . . . .
P1 P 0.27964(8) 0.27768(9) 0.09112(5) 0.0278(2) Uani 1 1 d . . . . .
P2 P 0.28039(9) 0.23888(9) 0.59876(5) 0.0307(2) Uani 1 1 d . . . . .
N5 N 0.2377(3) 0.2499(3) 0.51509(15) 0.0319(7) Uani 1 1 d . . . . .
N3 N 0.2521(2) 0.2168(3) 0.01000(15) 0.0291(7) Uani 1 1 d . . . . .
F2 F 0.4698(2) 0.1061(3) 0.66968(13) 0.0660(7) Uani 1 1 d . . . . .
N6 N 0.3361(3) 0.3757(3) 0.63730(16) 0.0354(7) Uani 1 1 d . . . . .
F1 F 0.4188(2) 0.4832(3) 0.15129(13) 0.0609(7) Uani 1 1 d . . . . .
N2 N 0.1478(3) 0.3417(3) 0.12552(15) 0.0305(7) Uani 1 1 d . . . . .
N1 N 0.3422(3) 0.1640(3) 0.13992(16) 0.0328(7) Uani 1 1 d . . . . .
C19 C 0.2910(4) 0.0994(5) 0.4100(2) 0.0553(12) Uani 1 1 d . . . . .
H19A H 0.3823 0.0941 0.4302 0.083 Uiso 1 1 calc R U . . .
H19B H 0.2855 0.1695 0.3759 0.083 Uiso 1 1 calc R U . . .
H19C H 0.2658 0.0148 0.3849 0.083 Uiso 1 1 calc R U . . .
C13 C 0.3981(3) 0.4128(4) 0.0863(2) 0.0335(9) Uani 1 1 d . . . . .
H13A H 0.484(2) 0.3766(9) 0.0706(4) 0.040 Uiso 1 1 calc R U . . .
H13B H 0.3646(8) 0.4732(14) 0.0499(9) 0.040 Uiso 1 1 calc R U . . .
C5 C 0.0587(3) 0.2632(4) 0.1676(2) 0.0405(10) Uani 1 1 d . . . . .
H5A H 0.0797(5) 0.168(2) 0.1593(3) 0.049 Uiso 1 1 calc R U . . .
H5B H -0.034(2) 0.2765(5) 0.1502(5) 0.049 Uiso 1 1 calc R U . . .
C7 C 0.0946(3) 0.4678(4) 0.1013(2) 0.0371(9) Uani 1 1 d . . . . .
H7A H 0.010(2) 0.4551(5) 0.0853(5) 0.044 Uiso 1 1 calc R U . . .
H7B H 0.1409(11) 0.4918(7) 0.0642(10) 0.044 Uiso 1 1 calc R U . . .
N4 N 0.1559(3) 0.1845(3) 0.64039(15) 0.0353(7) Uani 1 1 d . . . . .
C11 C 0.3660(3) 0.1729(4) -0.03333(19) 0.0352(9) Uani 1 1 d . . . . .
H11A H 0.3504(5) 0.084(2) -0.0517(5) 0.042 Uiso 1 1 calc R U . . .
H11B H 0.4449(19) 0.1735(4) -0.0027(8) 0.042 Uiso 1 1 calc R U . . .
C16 C 0.0173(3) 0.1818(4) 0.6103(2) 0.0410(10) Uani 1 1 d . . . . .
H16A H -0.0079(7) 0.092(2) 0.5984(4) 0.049 Uiso 1 1 calc R U . . .
H16B H 0.0139(3) 0.2272(12) 0.5669(12) 0.049 Uiso 1 1 calc R U . . .
C2 C 0.5580(4) 0.1569(5) 0.2110(3) 0.0696(15) Uani 1 1 d . . . . .
H2A H 0.6054 0.2002 0.1739 0.104 Uiso 1 1 calc R U . . .
H2B H 0.5622 0.0609 0.2020 0.104 Uiso 1 1 calc R U . . .
H2C H 0.5996 0.1816 0.2584 0.104 Uiso 1 1 calc R U . . .
C26 C 0.4169(4) 0.1226(4) 0.6004(2) 0.0401(9) Uani 1 1 d . . . . .
H26A H 0.3867(8) 0.040(2) 0.5800(6) 0.048 Uiso 1 1 calc R U . . .
H26B H 0.4847(17) 0.1525(8) 0.5719(8) 0.048 Uiso 1 1 calc R U . . .
C9 C 0.1214(3) 0.2231(4) -0.0296(2) 0.0396(10) Uani 1 1 d . . . . .
H9A H 0.1237(3) 0.2939(18) -0.0627(8) 0.048 Uiso 1 1 calc R U . . .
H9B H 0.0531(17) 0.2446(7) 0.0046(8) 0.048 Uiso 1 1 calc R U . . .
C4 C 0.2808(4) -0.0605(4) 0.1770(2) 0.0539(12) Uani 1 1 d . . . . .
H4A H 0.1962 -0.0242 0.1930 0.081 Uiso 1 1 calc R U . . .
H4B H 0.3458 -0.0589 0.2178 0.081 Uiso 1 1 calc R U . . .
H4C H 0.2670 -0.1517 0.1578 0.081 Uiso 1 1 calc R U . . .
C15 C 0.1347(4) -0.0112(4) 0.7132(3) 0.0599(13) Uani 1 1 d . . . . .
H15A H 0.1789 -0.0629 0.6753 0.090 Uiso 1 1 calc R U . . .
H15B H 0.0381 -0.0178 0.7047 0.090 Uiso 1 1 calc R U . . .
H15C H 0.1597 -0.0454 0.7600 0.090 Uiso 1 1 calc R U . . .
C22 C 0.2459(4) 0.4738(4) 0.6713(2) 0.0449(10) Uani 1 1 d . . . . .
H22A H 0.2545 0.5584 0.6479 0.054 Uiso 1 1 calc R U . . .
H22B H 0.1530 0.4426 0.6626 0.054 Uiso 1 1 calc R U . . .
C8 C 0.0991(4) 0.5792(4) 0.1583(2) 0.0554(12) Uani 1 1 d . . . . .
H8A H 0.1885 0.5856 0.1813 0.083 Uiso 1 1 calc R U . . .
H8B H 0.0345 0.5623 0.1945 0.083 Uiso 1 1 calc R U . . .
H8C H 0.0772 0.6622 0.1362 0.083 Uiso 1 1 calc R U . . .
C6 C 0.0705(4) 0.2993(5) 0.2473(2) 0.0581(12) Uani 1 1 d . . . . .
H6A H 0.0521 0.3935 0.2559 0.087 Uiso 1 1 calc R U . . .
H6B H 0.1608 0.2802 0.2657 0.087 Uiso 1 1 calc R U . . .
H6C H 0.0063 0.2474 0.2721 0.087 Uiso 1 1 calc R U . . .
C14 C 0.1771(4) 0.1317(4) 0.7127(2) 0.0470(11) Uani 1 1 d . . . . .
H14A H 0.1287(12) 0.1820(14) 0.7459(9) 0.056 Uiso 1 1 calc R U . . .
H14B H 0.267(2) 0.1391(5) 0.7270(5) 0.056 Uiso 1 1 calc R U . . .
C17 C -0.0826(4) 0.2433(5) 0.6604(2) 0.0527(11) Uani 1 1 d . . . . .
H17A H -0.0559 0.3343 0.6745 0.079 Uiso 1 1 calc R U . . .
H17B H -0.0861 0.1922 0.7033 0.079 Uiso 1 1 calc R U . . .
H17C H -0.1707 0.2431 0.6357 0.079 Uiso 1 1 calc R U . . .
C3 C 0.3321(4) 0.0220(4) 0.1188(2) 0.0430(10) Uani 1 1 d . . . . .
H3A H 0.418(2) -0.0093(9) 0.1065(4) 0.052 Uiso 1 1 calc R U . . .
H3B H 0.2745(14) 0.0104(5) 0.0772(11) 0.052 Uiso 1 1 calc R U . . .
C18 C 0.1979(4) 0.1298(4) 0.4696(2) 0.0420(10) Uani 1 1 d . . . . .
H18A H 0.107(2) 0.1423(4) 0.4486(5) 0.050 Uiso 1 1 calc R U . . .
H18B H 0.1953(4) 0.0537(19) 0.5002(8) 0.050 Uiso 1 1 calc R U . . .
C20 C 0.2419(4) 0.3752(4) 0.4777(2) 0.0478(10) Uani 1 1 d . . . . .
H20A H 0.3128 0.3693 0.4426 0.057 Uiso 1 1 calc R U . . .
H20B H 0.2652 0.4486 0.5135 0.057 Uiso 1 1 calc R U . . .
C1 C 0.4153(4) 0.2000(4) 0.2089(2) 0.0490(11) Uani 1 1 d . . . . .
H1A H 0.3689(13) 0.1590(11) 0.2487(11) 0.059 Uiso 1 1 calc R U . . .
H1B H 0.4121(4) 0.298(3) 0.2180(4) 0.059 Uiso 1 1 calc R U . . .
C24 C 0.4682(4) 0.4281(4) 0.6175(2) 0.0435(10) Uani 1 1 d . . . . .
H24A H 0.4955(8) 0.3795(13) 0.5761(12) 0.052 Uiso 1 1 calc R U . . .
H24B H 0.4575(4) 0.517(2) 0.6056(4) 0.052 Uiso 1 1 calc R U . . .
C10 C 0.0845(4) 0.0957(4) -0.0713(2) 0.0492(11) Uani 1 1 d . . . . .
H10A H 0.0936 0.0223 -0.0395 0.074 Uiso 1 1 calc R U . . .
H10B H 0.1436 0.0816 -0.1113 0.074 Uiso 1 1 calc R U . . .
H10C H -0.0078 0.1004 -0.0901 0.074 Uiso 1 1 calc R U . . .
C12 C 0.3888(4) 0.2580(4) -0.0953(2) 0.0511(11) Uani 1 1 d . . . . .
H12A H 0.3999 0.3502 -0.0773 0.077 Uiso 1 1 calc R U . . .
H12B H 0.3122 0.2505 -0.1296 0.077 Uiso 1 1 calc R U . . .
H12C H 0.4691 0.2286 -0.1192 0.077 Uiso 1 1 calc R U . . .
C21 C 0.1130(4) 0.4062(5) 0.4393(2) 0.0644(13) Uani 1 1 d . . . . .
H21A H 0.0413 0.4067 0.4731 0.097 Uiso 1 1 calc R U . . .
H21B H 0.0942 0.3391 0.4002 0.097 Uiso 1 1 calc R U . . .
H21C H 0.1191 0.4932 0.4193 0.097 Uiso 1 1 calc R U . . .
C25 C 0.5747(4) 0.4222(6) 0.6749(3) 0.0716(16) Uani 1 1 d . . . . .
H25A H 0.5837 0.3312 0.6894 0.107 Uiso 1 1 calc R U . . .
H25B H 0.5517 0.4799 0.7164 0.107 Uiso 1 1 calc R U . . .
H25C H 0.6590 0.4516 0.6567 0.107 Uiso 1 1 calc R U . . .
C23 C 0.2728(4) 0.4975(5) 0.7497(3) 0.0740(15) Uani 1 1 d . . . . .
H23A H 0.3654 0.5259 0.7590 0.111 Uiso 1 1 calc R U . . .
H23B H 0.2574 0.4158 0.7738 0.111 Uiso 1 1 calc R U . . .
H23C H 0.2133 0.5665 0.7683 0.111 Uiso 1 1 calc R U . . .

loop_
_atom_site_aniso_label
_atom_site_aniso_U_11
_atom_site_aniso_U_22
_atom_site_aniso_U_33
_atom_site_aniso_U_23
_atom_site_aniso_U_13
_atom_site_aniso_U_12
I1 0.02638(13) 0.04716(17) 0.05211(18) 0.00728(13) -0.00014(10) -0.00002(11)
I2 0.06302(18) 0.02745(14) 0.05513(19) 0.00567(13) 0.00303(13) -0.00284(12)
P1 0.0248(4) 0.0290(5) 0.0295(5) 0.0029(4) -0.0021(4) -0.0015(4)
P2 0.0369(5) 0.0247(5) 0.0302(5) 0.0027(4) -0.0024(4) -0.0029(4)
N5 0.0448(17) 0.0215(16) 0.0290(17) 0.0008(13) -0.0015(13) -0.0057(13)
N3 0.0205(14) 0.0340(17) 0.0317(17) -0.0047(14) -0.0032(12) 0.0031(12)
F2 0.0772(17) 0.0700(19) 0.0510(16) 0.0137(14) -0.0095(12) 0.0308(14)
N6 0.0353(16) 0.0313(18) 0.0385(19) -0.0049(15) -0.0012(13) 0.0003(14)
F1 0.0663(15) 0.0645(18) 0.0499(16) -0.0061(14) -0.0080(12) -0.0312(13)
N2 0.0288(15) 0.0307(17) 0.0326(17) 0.0037(14) 0.0042(12) 0.0002(13)
N1 0.0342(16) 0.0295(17) 0.0337(18) 0.0032(14) -0.0091(13) 0.0001(13)
C19 0.068(3) 0.057(3) 0.041(3) -0.003(2) 0.007(2) 0.008(2)
C13 0.0277(18) 0.033(2) 0.039(2) 0.0037(18) -0.0030(15) -0.0033(15)
C5 0.036(2) 0.043(2) 0.044(3) 0.005(2) 0.0062(17) -0.0030(18)
C7 0.0291(19) 0.039(2) 0.043(2) 0.0064(19) 0.0019(16) 0.0043(16)
N4 0.0388(17) 0.0371(19) 0.0302(18) 0.0077(15) -0.0048(13) -0.0060(14)
C11 0.0294(18) 0.043(2) 0.032(2) -0.0010(18) 0.0026(15) 0.0036(16)
C16 0.037(2) 0.050(3) 0.036(2) 0.002(2) -0.0014(17) -0.0012(18)
C2 0.044(3) 0.091(4) 0.075(4) 0.038(3) -0.028(2) -0.013(2)
C26 0.050(2) 0.031(2) 0.039(2) 0.0031(18) -0.0039(18) 0.0006(18)
C9 0.0295(19) 0.050(3) 0.037(2) -0.004(2) -0.0085(16) -0.0001(17)
C4 0.062(3) 0.046(3) 0.054(3) 0.020(2) -0.013(2) -0.011(2)
C15 0.064(3) 0.049(3) 0.070(3) 0.026(3) 0.013(2) 0.006(2)
C22 0.048(2) 0.031(2) 0.055(3) -0.001(2) -0.001(2) 0.0010(18)
C8 0.075(3) 0.032(2) 0.058(3) 0.002(2) -0.004(2) 0.007(2)
C6 0.064(3) 0.062(3) 0.051(3) 0.015(3) 0.015(2) -0.008(2)
C14 0.049(2) 0.055(3) 0.038(2) 0.013(2) 0.0000(18) -0.005(2)
C17 0.049(2) 0.059(3) 0.051(3) 0.007(2) 0.009(2) 0.008(2)
C3 0.054(2) 0.031(2) 0.044(3) 0.0060(19) -0.0044(19) -0.0004(19)
C18 0.057(2) 0.027(2) 0.041(3) 0.0013(19) -0.0064(19) -0.0015(18)
C20 0.072(3) 0.035(2) 0.036(2) 0.013(2) -0.002(2) -0.004(2)
C1 0.062(3) 0.042(3) 0.042(3) 0.008(2) -0.020(2) -0.002(2)
C24 0.048(2) 0.030(2) 0.052(3) 0.000(2) 0.0033(19) -0.0099(18)
C10 0.036(2) 0.057(3) 0.052(3) -0.007(2) -0.0110(18) -0.0085(19)
C12 0.049(2) 0.061(3) 0.044(3) 0.010(2) 0.0089(19) -0.005(2)
C21 0.093(3) 0.050(3) 0.050(3) 0.012(2) -0.008(2) 0.013(3)
C25 0.037(2) 0.109(5) 0.066(3) -0.013(3) -0.002(2) -0.004(3)
C23 0.067(3) 0.093(4) 0.059(3) -0.021(3) 0.008(2) 0.014(3)

loop_
_atom_type_symbol
_atom_type_description
_atom_type_scat_dispersion_real
_atom_type_scat_dispersion_imag
_atom_type_scat_source
C C 0.0033 0.0016 'International Tables Vol C Tables 4.2.6.8 and 6.1.1.4'
H H 0.0000 0.0000 'International Tables Vol C Tables 4.2.6.8 and 6.1.1.4'
N N 0.0061 0.0033 'International Tables Vol C Tables 4.2.6.8 and 6.1.1.4'
F F 0.0171 0.0103 'International Tables Vol C Tables 4.2.6.8 and 6.1.1.4'
P P 0.1023 0.0942 'International Tables Vol C Tables 4.2.6.8 and 6.1.1.4'
I I -0.4742 1.8119 'International Tables Vol C Tables 4.2.6.8 and 6.1.1.4'

loop_
_geom_angle_atom_site_label_1
_geom_angle_atom_site_label_2
_geom_angle_atom_site_label_3
_geom_angle
_geom_angle_site_symmetry_1
_geom_angle_site_symmetry_3
_geom_angle_publ_flag
N3 P1 N2 112.70(14) . . ?
N3 P1 N1 109.02(15) . . ?
N2 P1 N1 111.44(15) . . ?
N3 P1 C13 106.66(16) . . ?
N2 P1 C13 106.38(16) . . ?
N1 P1 C13 110.50(15) . . ?
N5 P2 N6 113.43(16) . . ?
N5 P2 N4 109.36(14) . . ?
N6 P2 N4 110.78(16) . . ?
N5 P2 C26 105.52(17) . . ?
N6 P2 C26 106.79(16) . . ?
N4 P2 C26 110.81(17) . . ?
C20 N5 C18 116.1(3) . . ?
C20 N5 P2 123.5(2) . . ?
C18 N5 P2 120.3(2) . . ?
C9 N3 C11 116.0(3) . . ?
C9 N3 P1 123.5(2) . . ?
C11 N3 P1 119.5(2) . . ?
C22 N6 C24 115.7(3) . . ?
C22 N6 P2 121.5(2) . . ?
C24 N6 P2 119.4(2) . . ?
C7 N2 C5 116.4(3) . . ?
C7 N2 P1 120.6(2) . . ?
C5 N2 P1 121.4(2) . . ?
C3 N1 C1 116.5(3) . . ?
C3 N1 P1 123.1(2) . . ?
C1 N1 P1 120.4(3) . . ?
C18 C19 H19A 109.5 . . ?
C18 C19 H19B 109.5 . . ?
H19A C19 H19B 109.5 . . ?
C18 C19 H19C 109.5 . . ?
H19A C19 H19C 109.5 . . ?
H19B C19 H19C 109.5 . . ?
F1 C13 P1 112.5(2) . . ?
F1 C13 H13A 109.1 . . ?
P1 C13 H13A 109.1 . . ?
F1 C13 H13B 109.1 . . ?
P1 C13 H13B 109.1 . . ?
H13A C13 H13B 107.8 . . ?
N2 C5 C6 113.1(3) . . ?
N2 C5 H5A 109.0 . . ?
C6 C5 H5A 109.0 . . ?
N2 C5 H5B 109.0 . . ?
C6 C5 H5B 109.0 . . ?
H5A C5 H5B 107.8 . . ?
N2 C7 C8 114.5(3) . . ?
N2 C7 H7A 108.6 . . ?
C8 C7 H7A 108.6 . . ?
N2 C7 H7B 108.6 . . ?
C8 C7 H7B 108.6 . . ?
H7A C7 H7B 107.6 . . ?
C16 N4 C14 116.1(3) . . ?
C16 N4 P2 123.7(2) . . ?
C14 N4 P2 120.2(2) . . ?
N3 C11 C12 113.4(3) . . ?
N3 C11 H11A 108.9 . . ?
C12 C11 H11A 108.9 . . ?
N3 C11 H11B 108.9 . . ?
C12 C11 H11B 108.9 . . ?
H11A C11 H11B 107.7 . . ?
N4 C16 C17 114.2(3) . . ?
N4 C16 H16A 108.7 . . ?
C17 C16 H16A 108.7 . . ?
N4 C16 H16B 108.7 . . ?
C17 C16 H16B 108.7 . . ?
H16A C16 H16B 107.6 . . ?
C1 C2 H2A 109.5 . . ?
C1 C2 H2B 109.5 . . ?
H2A C2 H2B 109.5 . . ?
C1 C2 H2C 109.5 . . ?
H2A C2 H2C 109.5 . . ?
H2B C2 H2C 109.5 . . ?
F2 C26 P2 112.8(3) . . ?
F2 C26 H26A 109.0 . . ?
P2 C26 H26A 109.0 . . ?
F2 C26 H26B 109.0 . . ?
P2 C26 H26B 109.0 . . ?
H26A C26 H26B 107.8 . . ?
N3 C9 C10 112.8(3) . . ?
N3 C9 H9A 109.0 . . ?
C10 C9 H9A 109.0 . . ?
N3 C9 H9B 109.0 . . ?
C10 C9 H9B 109.0 . . ?
H9A C9 H9B 107.8 . . ?
C3 C4 H4A 109.5 . . ?
C3 C4 H4B 109.5 . . ?
H4A C4 H4B 109.5 . . ?
C3 C4 H4C 109.5 . . ?
H4A C4 H4C 109.5 . . ?
H4B C4 H4C 109.5 . . ?
C14 C15 H15A 109.5 . . ?
C14 C15 H15B 109.5 . . ?
H15A C15 H15B 109.5 . . ?
C14 C15 H15C 109.5 . . ?
H15A C15 H15C 109.5 . . ?
H15B C15 H15C 109.5 . . ?
C23 C22 N6 113.6(3) . . ?
C23 C22 H22A 108.8 . . ?
N6 C22 H22A 108.8 . . ?
C23 C22 H22B 108.8 . . ?
N6 C22 H22B 108.8 . . ?
H22A C22 H22B 107.7 . . ?
C7 C8 H8A 109.5 . . ?
C7 C8 H8B 109.5 . . ?
H8A C8 H8B 109.5 . . ?
C7 C8 H8C 109.5 . . ?
H8A C8 H8C 109.5 . . ?
H8B C8 H8C 109.5 . . ?
C5 C6 H6A 109.5 . . ?
C5 C6 H6B 109.5 . . ?
H6A C6 H6B 109.5 . . ?
C5 C6 H6C 109.5 . . ?
H6A C6 H6C 109.5 . . ?
H6B C6 H6C 109.5 . . ?
N4 C14 C15 111.9(4) . . ?
N4 C14 H14A 109.2 . . ?
C15 C14 H14A 109.2 . . ?
N4 C14 H14B 109.2 . . ?
C15 C14 H14B 109.2 . . ?
H14A C14 H14B 107.9 . . ?
C16 C17 H17A 109.5 . . ?
C16 C17 H17B 109.5 . . ?
H17A C17 H17B 109.5 . . ?
C16 C17 H17C 109.5 . . ?
H17A C17 H17C 109.5 . . ?
H17B C17 H17C 109.5 . . ?
N1 C3 C4 113.7(3) . . ?
N1 C3 H3A 108.8 . . ?
C4 C3 H3A 108.8 . . ?
N1 C3 H3B 108.8 . . ?
C4 C3 H3B 108.8 . . ?
H3A C3 H3B 107.7 . . ?
N5 C18 C19 112.8(3) . . ?
N5 C18 H18A 109.0 . . ?
C19 C18 H18A 109.0 . . ?
N5 C18 H18B 109.0 . . ?
C19 C18 H18B 109.0 . . ?
H18A C18 H18B 107.8 . . ?
N5 C20 C21 113.1(3) . . ?
N5 C20 H20A 109.0 . . ?
C21 C20 H20A 109.0 . . ?
N5 C20 H20B 109.0 . . ?
C21 C20 H20B 109.0 . . ?
H20A C20 H20B 107.8 . . ?
N1 C1 C2 113.7(4) . . ?
N1 C1 H1A 108.8 . . ?
C2 C1 H1A 108.8 . . ?
N1 C1 H1B 108.8 . . ?
C2 C1 H1B 108.8 . . ?
H1A C1 H1B 107.7 . . ?
C25 C24 N6 114.3(3) . . ?
C25 C24 H24A 108.7 . . ?
N6 C24 H24A 108.7 . . ?
C25 C24 H24B 108.7 . . ?
N6 C24 H24B 108.7 . . ?
H24A C24 H24B 107.6 . . ?
C9 C10 H10A 109.5 . . ?
C9 C10 H10B 109.5 . . ?
H10A C10 H10B 109.5 . . ?
C9 C10 H10C 109.5 . . ?
H10A C10 H10C 109.5 . . ?
H10B C10 H10C 109.5 . . ?
C11 C12 H12A 109.5 . . ?
C11 C12 H12B 109.5 . . ?
H12A C12 H12B 109.5 . . ?
C11 C12 H12C 109.5 . . ?
H12A C12 H12C 109.5 . . ?
H12B C12 H12C 109.5 . . ?
C20 C21 H21A 109.5 . . ?
C20 C21 H21B 109.5 . . ?
H21A C21 H21B 109.5 . . ?
C20 C21 H21C 109.5 . . ?
H21A C21 H21C 109.5 . . ?
H21B C21 H21C 109.5 . . ?
C24 C25 H25A 109.5 . . ?
C24 C25 H25B 109.5 . . ?
H25A C25 H25B 109.5 . . ?
C24 C25 H25C 109.5 . . ?
H25A C25 H25C 109.5 . . ?
H25B C25 H25C 109.5 . . ?
C22 C23 H23A 109.5 . . ?
C22 C23 H23B 109.5 . . ?
H23A C23 H23B 109.5 . . ?
C22 C23 H23C 109.5 . . ?
H23A C23 H23C 109.5 . . ?
H23B C23 H23C 109.5 . . ?

loop_
_geom_bond_atom_site_label_1
_geom_bond_atom_site_label_2
_geom_bond_distance
_geom_bond_site_symmetry_2
_geom_bond_publ_flag
P1 N3 1.612(3) . ?
P1 N2 1.620(3) . ?
P1 N1 1.621(3) . ?
P1 C13 1.824(3) . ?
P2 N5 1.609(3) . ?
P2 N6 1.613(3) . ?
P2 N4 1.616(3) . ?
P2 C26 1.813(4) . ?
N5 C20 1.486(4) . ?
N5 C18 1.487(4) . ?
N3 C9 1.482(4) . ?
N3 C11 1.486(4) . ?
F2 C26 1.393(4) . ?
N6 C22 1.483(5) . ?
N6 C24 1.500(4) . ?
F1 C13 1.378(4) . ?
N2 C7 1.474(4) . ?
N2 C5 1.479(4) . ?
N1 C3 1.473(5) . ?
N1 C1 1.479(4) . ?
C19 C18 1.506(5) . ?
C19 H19A 0.9800 . ?
C19 H19B 0.9800 . ?
C19 H19C 0.9800 . ?
C13 H13A 0.99(2) . ?
C13 H13B 0.99(2) . ?
C5 C6 1.509(5) . ?
C5 H5A 0.99(2) . ?
C5 H5B 0.99(2) . ?
C7 C8 1.505(5) . ?
C7 H7A 0.90(2) . ?
C7 H7B 0.90(2) . ?
N4 C16 1.479(4) . ?
N4 C14 1.487(4) . ?
C11 C12 1.506(5) . ?
C11 H11A 0.96(2) . ?
C11 H11B 0.96(2) . ?
C16 C17 1.514(5) . ?
C16 H16A 0.95(2) . ?
C16 H16B 0.95(2) . ?
C2 C1 1.502(5) . ?
C2 H2A 0.9800 . ?
C2 H2B 0.9800 . ?
C2 H2C 0.9800 . ?
C26 H26A 0.94(2) . ?
C26 H26B 0.94(2) . ?
C9 C10 1.506(5) . ?
C9 H9A 0.98(2) . ?
C9 H9B 0.98(2) . ?
C4 C3 1.516(5) . ?
C4 H4A 0.9800 . ?
C4 H4B 0.9800 . ?
C4 H4C 0.9800 . ?
C15 C14 1.510(6) . ?
C15 H15A 0.9800 . ?
C15 H15B 0.9800 . ?
C15 H15C 0.9800 . ?
C22 C23 1.482(6) . ?
C22 H22A 0.9900 . ?
C22 H22B 0.9900 . ?
C8 H8A 0.9800 . ?
C8 H8B 0.9800 . ?
C8 H8C 0.9800 . ?
C6 H6A 0.9800 . ?
C6 H6B 0.9800 . ?
C6 H6C 0.9800 . ?
C14 H14A 0.93(2) . ?
C14 H14B 0.93(2) . ?
C17 H17A 0.9800 . ?
C17 H17B 0.9800 . ?
C17 H17C 0.9800 . ?
C3 H3A 0.95(2) . ?
C3 H3B 0.95(2) . ?
C18 H18A 0.99(2) . ?
C18 H18B 0.99(2) . ?
C20 C21 1.497(5) . ?
C20 H20A 0.9900 . ?
C20 H20B 0.9900 . ?
C1 H1A 1.00(3) . ?
C1 H1B 1.00(3) . ?
C24 C25 1.484(5) . ?
C24 H24A 0.94(3) . ?
C24 H24B 0.94(3) . ?
C10 H10A 0.9800 . ?
C10 H10B 0.9800 . ?
C10 H10C 0.9800 . ?
C12 H12A 0.9800 . ?
C12 H12B 0.9800 . ?
C12 H12C 0.9800 . ?
C21 H21A 0.9800 . ?
C21 H21B 0.9800 . ?
C21 H21C 0.9800 . ?
C25 H25A 0.9800 . ?
C25 H25B 0.9800 . ?
C25 H25C 0.9800 . ?
C23 H23A 0.9800 . ?
C23 H23B 0.9800 . ?
C23 H23C 0.9800 . ?

loop_
_geom_torsion_atom_site_label_1
_geom_torsion_atom_site_label_2
_geom_torsion_atom_site_label_3
_geom_torsion_atom_site_label_4
_geom_torsion
_geom_torsion_site_symmetry_1
_geom_torsion_site_symmetry_2
_geom_torsion_site_symmetry_3
_geom_torsion_site_symmetry_4
_geom_torsion_publ_flag
N6 P2 N5 C20 -3.2(3) . . . . ?
N4 P2 N5 C20 121.0(3) . . . . ?
C26 P2 N5 C20 -119.8(3) . . . . ?
N6 P2 N5 C18 173.5(3) . . . . ?
N4 P2 N5 C18 -62.3(3) . . . . ?
C26 P2 N5 C18 56.9(3) . . . . ?
N2 P1 N3 C9 2.0(3) . . . . ?
N1 P1 N3 C9 126.3(3) . . . . ?
C13 P1 N3 C9 -114.3(3) . . . . ?
N2 P1 N3 C11 170.6(3) . . . . ?
N1 P1 N3 C11 -65.1(3) . . . . ?
C13 P1 N3 C11 54.3(3) . . . . ?
N5 P2 N6 C22 88.7(3) . . . . ?
N4 P2 N6 C22 -34.8(3) . . . . ?
C26 P2 N6 C22 -155.5(3) . . . . ?
N5 P2 N6 C24 -69.6(3) . . . . ?
N4 P2 N6 C24 167.0(3) . . . . ?
C26 P2 N6 C24 46.2(3) . . . . ?
N3 P1 N2 C7 -72.7(3) . . . . ?
N1 P1 N2 C7 164.3(3) . . . . ?
C13 P1 N2 C7 43.8(3) . . . . ?
N3 P1 N2 C5 91.9(3) . . . . ?
N1 P1 N2 C5 -31.1(3) . . . . ?
C13 P1 N2 C5 -151.6(3) . . . . ?
N3 P1 N1 C3 -18.4(3) . . . . ?
N2 P1 N1 C3 106.6(3) . . . . ?
C13 P1 N1 C3 -135.3(3) . . . . ?
N3 P1 N1 C1 160.8(3) . . . . ?
N2 P1 N1 C1 -74.2(3) . . . . ?
C13 P1 N1 C1 43.8(3) . . . . ?
N3 P1 C13 F1 173.1(2) . . . . ?
N2 P1 C13 F1 52.6(3) . . . . ?
N1 P1 C13 F1 -68.5(3) . . . . ?
C7 N2 C5 C6 -88.1(4) . . . . ?
P1 N2 C5 C6 106.7(3) . . . . ?
C5 N2 C7 C8 79.1(4) . . . . ?
P1 N2 C7 C8 -115.5(3) . . . . ?
N5 P2 N4 C16 -15.4(4) . . . . ?
N6 P2 N4 C16 110.3(3) . . . . ?
C26 P2 N4 C16 -131.3(3) . . . . ?
N5 P2 N4 C14 163.8(3) . . . . ?
N6 P2 N4 C14 -70.5(3) . . . . ?
C26 P2 N4 C14 47.9(4) . . . . ?
C9 N3 C11 C12 57.9(4) . . . . ?
P1 N3 C11 C12 -111.5(3) . . . . ?
C14 N4 C16 C17 51.6(5) . . . . ?
P2 N4 C16 C17 -129.2(3) . . . . ?
N5 P2 C26 F2 177.4(3) . . . . ?
N6 P2 C26 F2 56.4(3) . . . . ?
N4 P2 C26 F2 -64.4(3) . . . . ?
C11 N3 C9 C10 53.3(4) . . . . ?
P1 N3 C9 C10 -137.7(3) . . . . ?
C24 N6 C22 C23 -83.4(4) . . . . ?
P2 N6 C22 C23 117.6(4) . . . . ?
C16 N4 C14 C15 59.9(5) . . . . ?
P2 N4 C14 C15 -119.4(3) . . . . ?
C1 N1 C3 C4 51.5(4) . . . . ?
P1 N1 C3 C4 -129.3(3) . . . . ?
C20 N5 C18 C19 60.8(4) . . . . ?
P2 N5 C18 C19 -116.1(3) . . . . ?
C18 N5 C20 C21 56.0(5) . . . . ?
P2 N5 C20 C21 -127.2(3) . . . . ?
C3 N1 C1 C2 60.7(5) . . . . ?
P1 N1 C1 C2 -118.5(3) . . . . ?
C22 N6 C24 C25 90.3(4) . . . . ?
P2 N6 C24 C25 -110.2(4) . . . . ?
